data_2007722
loop_
_publ_author_name
'Olivier Gausset'
'Guylaine Delpon-Lacaze'
'Markus Sch\"urmann'
'Klaus Jurkschat'

_publ_section_title 1,1,3,3,14,14,16,16,18,18,29,29-Dodecamethyl-3,14,18,29-tetrasila-1,16-distanna[5.5]ferrocenophane
_journal_issue 10
_journal_name_full 'Acta Crystallographica Section C'
_journal_page_first 1425
_journal_page_last 1427
_journal_paper_doi 10.1107/S0108270198006088
_journal_volume 54
_journal_year 1998
_chemical_formula_iupac '[Fe2 Sn2 (C9 H15 Si1)4]'
_chemical_formula_moiety 'C36 H60 Fe2 Si4 Sn2'
_chemical_formula_sum 'C36 H60 Fe2 Si4 Sn2'
_chemical_formula_weight 954.28
_chemical_name_systematic
;
1,1,3,3,14,14,16,16,18,18,29,29-Dodecamethyl-1,16-distanna-3,14,18,29-
tetrasila(5,5)ferrocenophane
;
_space_group_IT_number 14
_symmetry_cell_setting monoclinic
_symmetry_space_group_name_Hall '-P 2ybc'
_symmetry_space_group_name_H-M 'P 1 21/c 1'
_audit_creation_method SHELXL
_cell_angle_alpha 90.00
_cell_angle_beta 118.23(2)
_cell_angle_gamma 90.00
_cell_formula_units_Z 2
_cell_length_a 13.180(2)
_cell_length_b 13.555(3)
_cell_length_c 13.267(2)
_cell_measurement_reflns_used 25
_cell_measurement_temperature 200.0(10)
_cell_measurement_theta_max 14.56
_cell_measurement_theta_min 12.28
_cell_volume 2088.3(8)
_computing_cell_refinement 'Nonius MACH3 Argus software'
_computing_data_collection 'Nonius MACH3 Argus software'
_computing_data_reduction 'CORINC (Dr\"ager & Gattow, 1971)'
_computing_molecular_graphics 'SHELXTL-Plus (Sheldrick, 1991)'
_computing_publication_material 'SHELXL93 '
_computing_structure_refinement 'SHELXL93 (Sheldrick, 1993)'
_computing_structure_solution 'SHELXS86 (Sheldrick, 1990)'
_diffrn_ambient_temperature 200.0(10)
_diffrn_measurement_device 'Nonius Mach3'
_diffrn_measurement_method \w/2\q
_diffrn_radiation_monochromator graphite
_diffrn_radiation_source 'fine-focus sealed tube'
_diffrn_radiation_type MoK\a
_diffrn_radiation_wavelength 0.71069
_diffrn_reflns_av_R_equivalents 0.014
_diffrn_reflns_av_sigmaI/netI 0.0266
_diffrn_reflns_limit_h_max 17
_diffrn_reflns_limit_h_min -1
_diffrn_reflns_limit_k_max 17
_diffrn_reflns_limit_k_min -1
_diffrn_reflns_limit_l_max 15
_diffrn_reflns_limit_l_min -17
_diffrn_reflns_number 5857
_diffrn_reflns_theta_max 27.47
_diffrn_reflns_theta_min 2.30
_diffrn_standards_decay_% 1.5
_diffrn_standards_interval_time 60
_diffrn_standards_number 3
_exptl_absorpt_coefficient_mu 2.001
_exptl_absorpt_correction_T_max 0.771
_exptl_absorpt_correction_T_min 0.659
_exptl_absorpt_correction_type '\y scan'
_exptl_absorpt_process_details '(CORINC; Dr\"ager & Gattow, 1971)'
_exptl_crystal_colour orange
_exptl_crystal_density_diffrn 1.518
_exptl_crystal_density_method 'not measured'
_exptl_crystal_description 'rectangular block'
_exptl_crystal_F_000 968
_exptl_crystal_size_max 0.20
_exptl_crystal_size_mid 0.15
_exptl_crystal_size_min 0.13
_refine_diff_density_max 0.384
_refine_diff_density_min -0.357
_refine_ls_extinction_method none
_refine_ls_goodness_of_fit_all 1.054
_refine_ls_goodness_of_fit_obs 1.081
_refine_ls_hydrogen_treatment 'H atoms constrained'
_refine_ls_matrix_type full
_refine_ls_number_parameters 207
_refine_ls_number_reflns 4786
_refine_ls_number_restraints 0
_refine_ls_restrained_S_all 1.054
_refine_ls_restrained_S_obs 1.081
_refine_ls_R_factor_all 0.034
_refine_ls_R_factor_obs 0.022
_refine_ls_shift/esd_max -0.001
_refine_ls_shift/esd_mean 0.000
_refine_ls_structure_factor_coef Fsqd
_refine_ls_weighting_details 'w = 1/[\s^2^(Fo^2^)+(0.0195P)^2^+0.8546P] where P = (Fo^2^+2Fc^2^)/3'
_refine_ls_weighting_scheme calc
_refine_ls_wR_factor_all 0.054
_refine_ls_wR_factor_obs 0.050
_reflns_number_observed 3961
_reflns_number_total 4786
_reflns_observed_criterion I>2\s(I)
_cod_data_source_file fg1430.cif
_cod_data_source_block fg1430
_cod_depositor_comments
;
The following automatic conversions were performed:
'_geom_bond_publ_flag' value 'Y' changed to 'y' according to
'/home/saulius/struct/CIF-dictionaries/cif_core.dic' dictionary named
'cif_core.dic' version 2.4.1 from 2010-06-29 (6 times).

Automatic conversion script
Id: cif_fix_enum 1527 2010-12-29 10:47:43Z saulius 

The following automatic conversions were performed:

'_refine_ls_weighting_scheme' value 'calc w =
1/[\s^2^(Fo^2^)+(0.0195P)^2^+0.8546P] where P = (Fo^2^+2Fc^2^)/3' was
changed to 'calc'. New tag '_refine_ls_weighting_details' was
created. The value of the new tag was set to 'w =
1/[\s^2^(Fo^2^)+(0.0195P)^2^+0.8546P] where P = (Fo^2^+2Fc^2^)/3'.

Automatic conversion script
Id: cif_fix_values 3143 2015-03-26 13:38:13Z robertas 
;
_cod_original_cell_volume 2088.3(6)
_cod_original_sg_symbol_H-M 'P 21/c'
_cod_database_code 2007722

loop_
_symmetry_equiv_pos_as_xyz
'x, y, z'
'-x, y+1/2, -z+1/2'
'-x, -y, -z'
'x, -y-1/2, z-1/2'

loop_
_atom_site_aniso_label
_atom_site_aniso_U_11
_atom_site_aniso_U_22
_atom_site_aniso_U_33
_atom_site_aniso_U_12
_atom_site_aniso_U_13
_atom_site_aniso_U_23
Sn1 0.02201(8) 0.02987(8) 0.02337(7) 0.00085(5) 0.01265(6) 0.00010(5)
Fe1 0.02507(15) 0.0289(2) 0.02037(14) 0.00422(12) 0.01350(12) 0.00211(11)
Si1 0.0237(3) 0.0229(3) 0.0227(3) -0.0008(2) 0.0112(2) 0.0011(2)
Si2 0.0226(3) 0.0245(3) 0.0311(3) -0.0003(2) 0.0146(2) -0.0038(2)
C1 0.0335(12) 0.0304(11) 0.0393(12) 0.0066(9) 0.0199(10) 0.0086(10)
C2 0.0382(13) 0.0406(13) 0.0341(12) -0.0101(11) 0.0121(11) -0.0083(10)
C3 0.0237(10) 0.0329(11) 0.0274(10) -0.0043(9) 0.0135(9) -0.0006(8)
C4 0.0380(13) 0.0356(12) 0.0353(12) 0.0076(10) 0.0195(11) 0.0017(10)
C5 0.0366(13) 0.056(2) 0.0326(12) -0.0039(12) 0.0216(11) 0.0005(11)
C6 0.0241(10) 0.0283(10) 0.0305(11) 0.0004(8) 0.0121(9) -0.0043(9)
C7 0.0317(12) 0.0419(13) 0.0462(14) -0.0053(10) 0.0233(11) -0.0158(11)
C8 0.0357(13) 0.0344(13) 0.061(2) 0.0009(10) 0.0243(12) 0.0094(12)
C10 0.0245(11) 0.078(2) 0.0249(11) -0.0039(12) 0.0103(9) -0.0129(12)
C11 0.0275(11) 0.0416(13) 0.0301(11) -0.0060(9) 0.0161(9) -0.0151(10)
C12 0.0252(10) 0.0345(11) 0.0236(10) -0.0019(9) 0.0143(8) -0.0076(9)
C13 0.0348(12) 0.0472(13) 0.0248(10) 0.0064(11) 0.0196(10) 0.0061(10)
C14 0.0351(13) 0.081(2) 0.0208(10) 0.0186(14) 0.0136(10) 0.0128(12)
C15 0.0340(11) 0.0308(11) 0.0221(10) -0.0061(9) 0.0157(9) -0.0041(8)
C16 0.057(2) 0.0299(12) 0.0411(13) -0.0125(11) 0.0351(13) -0.0087(10)
C17 0.069(2) 0.0255(11) 0.0509(15) 0.0140(11) 0.0462(14) 0.0118(10)
C18 0.0379(12) 0.0347(12) 0.0319(11) 0.0123(10) 0.0249(10) 0.0090(9)
C19 0.0286(10) 0.0233(10) 0.0211(9) 0.0006(8) 0.0147(8) -0.0009(7)

loop_
_atom_site_label
_atom_site_fract_x
_atom_site_fract_y
_atom_site_fract_z
_atom_site_U_iso_or_equiv
_atom_site_thermal_displace_type
_atom_site_calc_flag
_atom_site_refinement_flags
_atom_site_occupancy
_atom_site_disorder_group
_atom_site_type_symbol
Sn1 0.217850(10) -0.007750(10) 0.105370(10) 0.02430(5) Uani d . 1 . Sn
Fe1 0.75238(3) -0.01780(2) 0.30597(2) 0.02365(7) Uani d . 1 . Fe
Si1 0.17856(5) -0.14116(4) -0.13257(5) 0.0231(2) Uani d . 1 . Si
Si2 0.48875(5) 0.07859(4) 0.27837(5) 0.02530(10) Uani d . 1 . Si
C1 0.3083(2) -0.2228(2) -0.0726(2) 0.0333(5) Uani d . 1 . C
H1A 0.2893 -0.2852 -0.0515 0.058(2) Uiso calc R 1 . H
H1B 0.3691 -0.1922 -0.0063 0.058(2) Uiso calc R 1 . H
H1C 0.3331 -0.2330 -0.1292 0.058(2) Uiso calc R 1 . H
C2 0.0583(2) -0.1998(2) -0.2615(2) 0.0396(6) Uani d . 1 . C
H2A 0.0361 -0.2603 -0.2396 0.058(2) Uiso calc R 1 . H
H2B 0.0835 -0.2135 -0.3172 0.058(2) Uiso calc R 1 . H
H2C -0.0064 -0.1558 -0.2939 0.058(2) Uiso calc R 1 . H
C3 0.1306(2) -0.1201(2) -0.0224(2) 0.0274(4) Uani d . 1 . C
H3A 0.1379 -0.1820 0.0171 0.058(2) Uiso calc R 1 . H
H3B 0.0493 -0.1036 -0.0621 0.058(2) Uiso calc R 1 . H
C4 0.1676(2) 0.1351(2) 0.0265(2) 0.0354(5) Uani d . 1 . C
H4A 0.0870 0.1346 -0.0274 0.058(2) Uiso calc R 1 . H
H4B 0.2112 0.1505 -0.0125 0.058(2) Uiso calc R 1 . H
H4C 0.1823 0.1839 0.0842 0.058(2) Uiso calc R 1 . H
C5 0.1625(2) -0.0240(2) 0.2334(2) 0.0396(6) Uani d . 1 . C
H5A 0.2095 -0.0724 0.2886 0.058(2) Uiso calc R 1 . H
H5B 0.0835 -0.0449 0.1977 0.058(2) Uiso calc R 1 . H
H5C 0.1697 0.0381 0.2711 0.058(2) Uiso calc R 1 . H
C6 0.4026(2) -0.0262(2) 0.1868(2) 0.0280(4) Uani d . 1 . C
H6A 0.4225 -0.0853 0.2335 0.058(2) Uiso calc R 1 . H
H6B 0.4250 -0.0369 0.1278 0.058(2) Uiso calc R 1 . H
C7 0.4345(2) 0.1098(2) 0.3822(2) 0.0379(6) Uani d . 1 . C
H7A 0.3599 0.1400 0.3420 0.058(2) Uiso calc R 1 . H
H7B 0.4869 0.1548 0.4388 0.058(2) Uiso calc R 1 . H
H7C 0.4288 0.0507 0.4191 0.058(2) Uiso calc R 1 . H
C8 0.4744(2) 0.1899(2) 0.1894(2) 0.0432(6) Uani d . 1 . C
H8A 0.5325 0.2372 0.2345 0.058(2) Uiso calc R 1 . H
H8B 0.3996 0.2187 0.1636 0.058(2) Uiso calc R 1 . H
H8C 0.4837 0.1711 0.1245 0.058(2) Uiso calc R 1 . H
C10 0.8455(2) 0.0555(2) 0.4574(2) 0.0429(6) Uani d . 1 . C
H10 0.9202 0.0793 0.4856 0.043(3) Uiso calc R 1 . H
C11 0.7425(2) 0.1077(2) 0.3862(2) 0.0321(5) Uani d . 1 . C
H11 0.7391 0.1718 0.3598 0.043(3) Uiso calc R 1 . H
C12 0.6444(2) 0.0461(2) 0.3615(2) 0.0267(4) Uani d . 1 . C
C13 0.6916(2) -0.0461(2) 0.4199(2) 0.0333(5) Uani d . 1 . C
H13 0.6489 -0.1008 0.4197 0.043(3) Uiso calc R 1 . H
C14 0.8138(2) -0.0395(2) 0.4777(2) 0.0456(7) Uani d . 1 . C
H14 0.8643 -0.0890 0.5214 0.043(3) Uiso calc R 1 . H
C15 0.6705(2) -0.0224(2) 0.1311(2) 0.0280(4) Uani d . 1 . C
H15 0.6017 0.0089 0.0828 0.043(3) Uiso calc R 1 . H
C16 0.6805(2) -0.1191(2) 0.1761(2) 0.0378(6) Uani d . 1 . C
H16 0.6200 -0.1617 0.1624 0.043(3) Uiso calc R 1 . H
C17 0.7987(2) -0.1389(2) 0.2452(2) 0.0414(6) Uani d . 1 . C
H17 0.8296 -0.1971 0.2850 0.043(3) Uiso calc R 1 . H
C18 0.8629(2) -0.0550(2) 0.2438(2) 0.0314(5) Uani d . 1 . C
H18 0.9427 -0.0493 0.2826 0.043(3) Uiso calc R 1 . H
C19 0.7838(2) 0.01970(10) 0.1722(2) 0.0231(4) Uani d . 1 . C

loop_
_atom_type_symbol
_atom_type_description
_atom_type_scat_dispersion_real
_atom_type_scat_dispersion_imag
_atom_type_scat_source
C C 0.0033 0.0016 'International Tables Vol C Tables 4.2.6.8 and 6.1.1.4'
H H 0.0000 0.0000 'International Tables Vol C Tables 4.2.6.8 and 6.1.1.4'
Si Si 0.0817 0.0704 'International Tables Vol C Tables 4.2.6.8 and 6.1.1.4'
Fe Fe 0.3463 0.8444 'International Tables Vol C Tables 4.2.6.8 and 6.1.1.4'
Sn Sn -0.6537 1.4246 'International Tables Vol C Tables 4.2.6.8 and 6.1.1.4'

loop_
_geom_angle_atom_site_label_1
_geom_angle_atom_site_label_2
_geom_angle_atom_site_label_3
_geom_angle_site_symmetry_1
_geom_angle_site_symmetry_3
_geom_angle
_geom_angle_publ_flag
C19 Si1 C3 3_655 . 108.59(9) y
Si1 C3 Sn1 . . 118.00(10) y
C3 Sn1 C6 . . 111.50(8) y
Sn1 C6 Si2 . . 115.60(10) y
C6 Si2 C12 . . 111.50(10) y
C3 Sn1 C5 . . 107.06(9) ?
C3 Sn1 C4 . . 109.00(9) ?
C4 Sn1 C5 . . 109.50(10) ?
C4 Sn1 C6 . . 111.23(9) ?
C5 Sn1 C6 . . 108.41(9) ?
C1 Si1 C2 . . 110.20(10) ?
C1 Si1 C3 . . 109.70(10) ?
C1 Si1 C19 3_655 . 109.30(10) ?
C2 Si1 C19 3_655 . 109.90(10) ?
C2 Si1 C3 . . 109.00(10) ?
C6 Si2 C7 . . 108.90(10) ?
C6 Si2 C8 . . 110.80(10) ?
C7 Si2 C8 . . 108.70(10) ?
C7 Si2 C12 . . 108.30(10) ?
C8 Si2 C12 . . 108.60(10) ?
C11 Fe1 C15 . . 119.17(9) ?
C11 Fe1 C17 . . 167.95(11) ?
C15 Fe1 C17 . . 67.90(10) ?
C11 Fe1 C14 . . 68.20(11) ?
C15 Fe1 C14 . . 167.72(11) ?
C17 Fe1 C14 . . 106.80(11) ?
C11 Fe1 C18 . . 130.35(10) ?
C15 Fe1 C18 . . 68.26(9) ?
C17 Fe1 C18 . . 40.69(9) ?
C14 Fe1 C18 . . 115.53(10) ?
C11 Fe1 C10 . . 40.68(10) ?
C15 Fe1 C10 . . 151.33(11) ?
C17 Fe1 C10 . . 128.58(11) ?
C14 Fe1 C10 . . 40.52(12) ?
C18 Fe1 C10 . . 107.69(10) ?
C11 Fe1 C16 . . 151.30(10) ?
C15 Fe1 C16 . . 40.56(9) ?
C17 Fe1 C16 . . 40.26(11) ?
C14 Fe1 C16 . . 128.40(12) ?
C18 Fe1 C16 . . 68.33(10) ?
C10 Fe1 C16 . . 166.59(11) ?
C11 Fe1 C13 . . 68.23(10) ?
C15 Fe1 C13 . . 130.44(9) ?
C17 Fe1 C13 . . 115.67(10) ?
C14 Fe1 C13 . . 40.59(10) ?
C18 Fe1 C13 . . 148.20(9) ?
C10 Fe1 C13 . . 68.31(10) ?
C16 Fe1 C13 . . 107.87(10) ?
C11 Fe1 C19 . . 109.32(9) ?
C15 Fe1 C19 . . 41.08(8) ?
C17 Fe1 C19 . . 68.91(8) ?
C14 Fe1 C19 . . 148.95(10) ?
C18 Fe1 C19 . . 40.98(8) ?
C10 Fe1 C19 . . 116.90(10) ?
C16 Fe1 C19 . . 69.13(9) ?
C13 Fe1 C19 . . 169.65(9) ?
C11 Fe1 C12 . . 40.95(8) ?
C15 Fe1 C12 . . 109.43(9) ?
C17 Fe1 C12 . . 149.01(10) ?
C14 Fe1 C12 . . 69.00(10) ?
C18 Fe1 C12 . . 169.51(9) ?
C10 Fe1 C12 . . 69.11(9) ?
C16 Fe1 C12 . . 117.09(9) ?
C13 Fe1 C12 . . 41.01(9) ?
C19 Fe1 C12 . . 130.64(8) ?
Si1 C1 H1A . . 109.47(7) ?
Si1 C1 H1B . . 109.47(8) ?
H1A C1 H1B . . 109.5 ?
Si1 C1 H1C . . 109.47(7) ?
H1A C1 H1C . . 109.5 ?
H1B C1 H1C . . 109.5 ?
Si1 C2 H2A . . 109.47(8) ?
Si1 C2 H2B . . 109.47(8) ?
H2A C2 H2B . . 109.5 ?
Si1 C2 H2C . . 109.47(9) ?
H2A C2 H2C . . 109.5 ?
H2B C2 H2C . . 109.5 ?
Si1 C3 H3A . . 107.80(7) ?
Sn1 C3 H3A . . 107.80(6) ?
Si1 C3 H3B . . 107.80(7) ?
Sn1 C3 H3B . . 107.80(6) ?
H3A C3 H3B . . 107.1 ?
Sn1 C4 H4A . . 109.47(7) ?
Sn1 C4 H4B . . 109.47(6) ?
H4A C4 H4B . . 109.5 ?
Sn1 C4 H4C . . 109.47(6) ?
H4A C4 H4C . . 109.5 ?
H4B C4 H4C . . 109.5 ?
Sn1 C5 H5A . . 109.47(7) ?
Sn1 C5 H5B . . 109.47(7) ?
H5A C5 H5B . . 109.5 ?
Sn1 C5 H5C . . 109.47(7) ?
H5A C5 H5C . . 109.5 ?
H5B C5 H5C . . 109.5 ?
Si2 C6 H6A . . 108.37(7) ?
Sn1 C6 H6A . . 108.37(6) ?
Si2 C6 H6B . . 108.37(7) ?
Sn1 C6 H6B . . 108.37(6) ?
H6A C6 H6B . . 107.4 ?
Si2 C7 H7A . . 109.47(8) ?
Si2 C7 H7B . . 109.47(7) ?
H7A C7 H7B . . 109.5 ?
Si2 C7 H7C . . 109.47(8) ?
H7A C7 H7C . . 109.5 ?
H7B C7 H7C . . 109.5 ?
Si2 C8 H8A . . 109.47(9) ?
Si2 C8 H8B . . 109.47(8) ?
H8A C8 H8B . . 109.5 ?
Si2 C8 H8C . . 109.47(9) ?
H8A C8 H8C . . 109.5 ?
H8B C8 H8C . . 109.5 ?
C14 C10 C11 . . 107.7(2) ?
C14 C10 Fe1 . . 69.65(14) ?
C11 C10 Fe1 . . 69.47(12) ?
C14 C10 H10 . . 126.17(14) ?
C11 C10 H10 . . 126.2(2) ?
Fe1 C10 H10 . . 126.28(7) ?
C10 C11 C12 . . 109.6(2) ?
C10 C11 Fe1 . . 69.85(14) ?
C12 C11 Fe1 . . 70.72(12) ?
C10 C11 H11 . . 125.2(2) ?
C12 C11 H11 . . 125.22(14) ?
Fe1 C11 H11 . . 125.79(7) ?
C11 C12 C13 . . 105.5(2) ?
C11 C12 Si2 . . 128.0(2) ?
C13 C12 Si2 . . 126.5(2) ?
C11 C12 Fe1 . . 68.33(12) ?
C13 C12 Fe1 . . 68.70(12) ?
Si2 C12 Fe1 . . 129.50(11) ?
C14 C13 C12 . . 108.9(2) ?
C14 C13 Fe1 . . 69.41(13) ?
C12 C13 Fe1 . . 70.29(12) ?
C14 C13 H13 . . 125.5(2) ?
C12 C13 H13 . . 125.53(13) ?
Fe1 C13 H13 . . 126.35(7) ?
C10 C14 C13 . . 108.4(2) ?
C10 C14 Fe1 . . 69.83(13) ?
C13 C14 Fe1 . . 70.01(12) ?
C10 C14 H14 . . 125.80(14) ?
C13 C14 H14 . . 125.8(2) ?
Fe1 C14 H14 . . 125.94(8) ?
C16 C15 C19 . . 109.4(2) ?
C16 C15 Fe1 . . 69.98(12) ?
C19 C15 Fe1 . . 70.31(12) ?
C16 C15 H15 . . 125.28(14) ?
C19 C15 H15 . . 125.28(12) ?
Fe1 C15 H15 . . 126.01(7) ?
C17 C16 C15 . . 107.6(2) ?
C17 C16 Fe1 . . 69.64(14) ?
C15 C16 Fe1 . . 69.46(12) ?
C17 C16 H16 . . 126.19(14) ?
C15 C16 H16 . . 126.19(14) ?
Fe1 C16 H16 . . 126.29(7) ?
C16 C17 C18 . . 108.7(2) ?
C16 C17 Fe1 . . 70.09(13) ?
C18 C17 Fe1 . . 69.75(13) ?
C16 C17 H17 . . 125.65(14) ?
C18 C17 H17 . . 125.65(14) ?
Fe1 C17 H17 . . 126.08(7) ?
C17 C18 C19 . . 108.7(2) ?
C17 C18 Fe1 . . 69.55(13) ?
C19 C18 Fe1 . . 70.23(12) ?
C17 C18 H18 . . 125.66(14) ?
C19 C18 H18 . . 125.66(13) ?
Fe1 C18 H18 . . 126.14(7) ?
C18 C19 C15 . . 105.6(2) ?
C18 C19 Si1 . 3_655 126.8(2) ?
C15 C19 Si1 . 3_655 127.5(2) ?
C18 C19 Fe1 . . 68.79(11) ?
C15 C19 Fe1 . . 68.61(11) ?
Si1 C19 Fe1 3_655 . 130.28(10) ?

loop_
_geom_bond_atom_site_label_1
_geom_bond_atom_site_label_2
_geom_bond_site_symmetry_2
_geom_bond_distance
_geom_bond_publ_flag
Si1 C19 3_655 1.866(2) y
Si1 C3 . 1.869(2) y
Sn1 C3 . 2.161(2) y
Sn1 C6 . 2.161(2) y
Si2 C6 . 1.865(2) y
Si2 C12 . 1.865(2) y
Sn1 C4 . 2.151(2) ?
Sn1 C5 . 2.154(2) ?
Si1 C1 . 1.869(2) ?
Si1 C2 . 1.873(2) ?
Si2 C7 . 1.877(2) ?
Si2 C8 . 1.869(2) ?
Fe1 C11 . 2.044(2) ?
Fe1 C15 . 2.045(2) ?
Fe1 C17 . 2.046(2) ?
Fe1 C14 . 2.046(2) ?
Fe1 C18 . 2.048(2) ?
Fe1 C10 . 2.049(2) ?
Fe1 C16 . 2.051(2) ?
Fe1 C13 . 2.054(2) ?
Fe1 C19 . 2.067(2) ?
Fe1 C12 . 2.076(2) ?
C1 H1A . 0.96 ?
C1 H1B . 0.96 ?
C1 H1C . 0.96 ?
C2 H2A . 0.96 ?
C2 H2B . 0.96 ?
C2 H2C . 0.96 ?
C3 H3A . 0.97 ?
C3 H3B . 0.97 ?
C4 H4A . 0.96 ?
C4 H4B . 0.96 ?
C4 H4C . 0.96 ?
C5 H5A . 0.96 ?
C5 H5B . 0.96 ?
C5 H5C . 0.96 ?
C6 H6A . 0.97 ?
C6 H6B . 0.97 ?
C7 H7A . 0.96 ?
C7 H7B . 0.96 ?
C7 H7C . 0.96 ?
C8 H8A . 0.96 ?
C8 H8B . 0.96 ?
C8 H8C . 0.96 ?
C10 C14 . 1.418(4) ?
C10 C11 . 1.422(3) ?
C10 H10 . 0.93 ?
C11 C12 . 1.441(3) ?
C11 H11 . 0.93 ?
C12 C13 . 1.447(3) ?
C13 C14 . 1.422(3) ?
C13 H13 . 0.93 ?
C14 H14 . 0.93 ?
C15 C16 . 1.420(3) ?
C15 C19 . 1.443(3) ?
C15 H15 . 0.93 ?
C16 C17 . 1.410(4) ?
C16 H16 . 0.93 ?
C17 C18 . 1.423(3) ?
C17 H17 . 0.93 ?
C18 C19 . 1.441(3) ?
C18 H18 . 0.93 ?
C19 Si1 3_655 1.866(2) ?

loop_
_geom_torsion_atom_site_label_1
_geom_torsion_atom_site_label_2
_geom_torsion_atom_site_label_3
_geom_torsion_atom_site_label_4
_geom_torsion_site_symmetry_1
_geom_torsion_site_symmetry_4
_geom_torsion
C19 Si1 C3 Sn1 3_655 . -37.44(14)
C1 Si1 C3 Sn1 . . 82.00(14)
C2 Si1 C3 Sn1 . . -157.17(12)
C4 Sn1 C3 Si1 . . 72.18(14)
C5 Sn1 C3 Si1 . . -169.42(12)
C6 Sn1 C3 Si1 . . -51.00(14)
C12 Si2 C6 Sn1 . . 171.03(10)
C8 Si2 C6 Sn1 . . -67.96(14)
C7 Si2 C6 Sn1 . . 51.60(15)
C4 Sn1 C6 Si2 . . 47.03(14)
C5 Sn1 C6 Si2 . . -73.47(14)
C3 Sn1 C6 Si2 . . 168.92(10)
C11 Fe1 C10 C14 . . 119.0(2)
C15 Fe1 C10 C14 . . 174.3(2)
C17 Fe1 C10 C14 . . -68.6(2)
C18 Fe1 C10 C14 . . -108.85(15)
C16 Fe1 C10 C14 . . -38.3(5)
C13 Fe1 C10 C14 . . 37.57(14)
C19 Fe1 C10 C14 . . -152.25(14)
C12 Fe1 C10 C14 . . 81.7(2)
C15 Fe1 C10 C11 . . 55.3(3)
C17 Fe1 C10 C11 . . 172.39(14)
C14 Fe1 C10 C11 . . -119.0(2)
C18 Fe1 C10 C11 . . 132.18(14)
C16 Fe1 C10 C11 . . -157.3(4)
C13 Fe1 C10 C11 . . -81.40(15)
C19 Fe1 C10 C11 . . 88.8(2)
C12 Fe1 C10 C11 . . -37.24(14)
C14 C10 C11 C12 . . 0.4(3)
Fe1 C10 C11 C12 . . 59.77(14)
C14 C10 C11 Fe1 . . -59.4(2)
C15 Fe1 C11 C10 . . -153.15(15)
C17 Fe1 C11 C10 . . -29.7(5)
C14 Fe1 C11 C10 . . 37.7(2)
C18 Fe1 C11 C10 . . -67.9(2)
C16 Fe1 C11 C10 . . 169.2(2)
C13 Fe1 C11 C10 . . 81.6(2)
C19 Fe1 C11 C10 . . -109.1(2)
C12 Fe1 C11 C10 . . 120.4(2)
C15 Fe1 C11 C12 . . 86.45(15)
C17 Fe1 C11 C12 . . -150.1(4)
C14 Fe1 C11 C12 . . -82.65(15)
C18 Fe1 C11 C12 . . 171.73(12)
C10 Fe1 C11 C12 . . -120.4(2)
C16 Fe1 C11 C12 . . 48.8(2)
C13 Fe1 C11 C12 . . -38.78(13)
C19 Fe1 C11 C12 . . 130.47(13)
C10 C11 C12 C13 . . -0.3(2)
Fe1 C11 C12 C13 . . 58.97(14)
C10 C11 C12 Si2 . . 176.8(2)
Fe1 C11 C12 Si2 . . -123.9(2)
C10 C11 C12 Fe1 . . -59.24(15)
C6 Si2 C12 C11 . . 140.9(2)
C8 Si2 C12 C11 . . 18.6(2)
C7 Si2 C12 C11 . . -99.3(2)
C6 Si2 C12 C13 . . -42.6(2)
C8 Si2 C12 C13 . . -164.9(2)
C7 Si2 C12 C13 . . 77.2(2)
C6 Si2 C12 Fe1 . . 48.8(2)
C8 Si2 C12 Fe1 . . -73.5(2)
C7 Si2 C12 Fe1 . . 168.60(14)
C15 Fe1 C12 C11 . . -112.45(14)
C17 Fe1 C12 C11 . . 168.4(2)
C14 Fe1 C12 C11 . . 80.5(2)
C18 Fe1 C12 C11 . . -37.0(5)
C10 Fe1 C12 C11 . . 37.00(14)
C16 Fe1 C12 C11 . . -156.04(14)
C13 Fe1 C12 C11 . . 117.6(2)
C19 Fe1 C12 C11 . . -71.1(2)
C11 Fe1 C12 C13 . . -117.6(2)
C15 Fe1 C12 C13 . . 129.98(13)
C17 Fe1 C12 C13 . . 50.8(2)
C14 Fe1 C12 C13 . . -37.04(15)
C18 Fe1 C12 C13 . . -154.6(5)
C10 Fe1 C12 C13 . . -80.6(2)
C16 Fe1 C12 C13 . . 86.39(15)
C19 Fe1 C12 C13 . . 171.33(13)
C11 Fe1 C12 Si2 . . 122.1(2)
C15 Fe1 C12 Si2 . . 9.6(2)
C17 Fe1 C12 Si2 . . -69.6(2)
C14 Fe1 C12 Si2 . . -157.4(2)
C18 Fe1 C12 Si2 . . 85.0(5)
C10 Fe1 C12 Si2 . . 159.1(2)
C16 Fe1 C12 Si2 . . -34.0(2)
C13 Fe1 C12 Si2 . . -120.4(2)
C19 Fe1 C12 Si2 . . 51.0(2)
C11 C12 C13 C14 . . 0.1(2)
Si2 C12 C13 C14 . . -177.1(2)
Fe1 C12 C13 C14 . . 58.8(2)
C11 C12 C13 Fe1 . . -58.73(14)
Si2 C12 C13 Fe1 . . 124.1(2)
C11 Fe1 C13 C14 . . -81.5(2)
C15 Fe1 C13 C14 . . 168.1(2)
C17 Fe1 C13 C14 . . 86.1(2)
C18 Fe1 C13 C14 . . 51.3(3)
C10 Fe1 C13 C14 . . -37.5(2)
C16 Fe1 C13 C14 . . 128.8(2)
C19 Fe1 C13 C14 . . -159.7(5)
C12 Fe1 C13 C14 . . -120.2(2)
C11 Fe1 C13 C12 . . 38.72(12)
C15 Fe1 C13 C12 . . -71.7(2)
C17 Fe1 C13 C12 . . -153.73(14)
C14 Fe1 C13 C12 . . 120.2(2)
C18 Fe1 C13 C12 . . 171.5(2)
C10 Fe1 C13 C12 . . 82.7(2)
C16 Fe1 C13 C12 . . -111.00(14)
C19 Fe1 C13 C12 . . -39.5(6)
C11 C10 C14 C13 . . -0.3(3)
Fe1 C10 C14 C13 . . -59.6(2)
C11 C10 C14 Fe1 . . 59.3(2)
C12 C13 C14 C10 . . 0.1(3)
Fe1 C13 C14 C10 . . 59.5(2)
C12 C13 C14 Fe1 . . -59.35(15)
C11 Fe1 C14 C10 . . -37.89(14)
C15 Fe1 C14 C10 . . -167.0(4)
C17 Fe1 C14 C10 . . 130.5(2)
C18 Fe1 C14 C10 . . 87.7(2)
C16 Fe1 C14 C10 . . 169.43(15)
C13 Fe1 C14 C10 . . -119.4(2)
C19 Fe1 C14 C10 . . 53.6(3)
C12 Fe1 C14 C10 . . -82.0(2)
C11 Fe1 C14 C13 . . 81.5(2)
C15 Fe1 C14 C13 . . -47.5(5)
C17 Fe1 C14 C13 . . -110.1(2)
C18 Fe1 C14 C13 . . -152.89(15)
C10 Fe1 C14 C13 . . 119.4(2)
C16 Fe1 C14 C13 . . -71.1(2)
C19 Fe1 C14 C13 . . 173.1(2)
C12 Fe1 C14 C13 . . 37.42(15)
C11 Fe1 C15 C16 . . -153.22(14)
C17 Fe1 C15 C16 . . 37.62(14)
C14 Fe1 C15 C16 . . -28.9(5)
C18 Fe1 C15 C16 . . 81.6(2)
C10 Fe1 C15 C16 . . 168.9(2)
C13 Fe1 C15 C16 . . -67.9(2)
C19 Fe1 C15 C16 . . 120.4(2)
C12 Fe1 C15 C16 . . -109.30(15)
C11 Fe1 C15 C19 . . 86.35(14)
C17 Fe1 C15 C19 . . -82.81(14)
C14 Fe1 C15 C19 . . -149.3(4)
C18 Fe1 C15 C19 . . -38.79(12)
C10 Fe1 C15 C19 . . 48.5(2)
C16 Fe1 C15 C19 . . -120.4(2)
C13 Fe1 C15 C19 . . 171.63(13)
C12 Fe1 C15 C19 . . 130.27(12)
C19 C15 C16 C17 . . 0.0(2)
Fe1 C15 C16 C17 . . -59.4(2)
C19 C15 C16 Fe1 . . 59.42(14)
C11 Fe1 C16 C17 . . 174.0(2)
C15 Fe1 C16 C17 . . 119.0(2)
C14 Fe1 C16 C17 . . -68.6(2)
C18 Fe1 C16 C17 . . 37.50(13)
C10 Fe1 C16 C17 . . -37.7(5)
C13 Fe1 C16 C17 . . -108.88(14)
C19 Fe1 C16 C17 . . 81.62(14)
C12 Fe1 C16 C17 . . -152.36(13)
C11 Fe1 C16 C15 . . 55.0(2)
C17 Fe1 C16 C15 . . -119.0(2)
C14 Fe1 C16 C15 . . 172.47(14)
C18 Fe1 C16 C15 . . -81.45(14)
C10 Fe1 C16 C15 . . -156.6(4)
C13 Fe1 C16 C15 . . 132.17(14)
C19 Fe1 C16 C15 . . -37.33(13)
C12 Fe1 C16 C15 . . 88.69(15)
C15 C16 C17 C18 . . 0.0(3)
Fe1 C16 C17 C18 . . -59.3(2)
C15 C16 C17 Fe1 . . 59.29(15)
C11 Fe1 C17 C16 . . -166.0(4)
C15 Fe1 C17 C16 . . -37.89(13)
C14 Fe1 C17 C16 . . 130.36(15)
C18 Fe1 C17 C16 . . -119.8(2)
C10 Fe1 C17 C16 . . 169.56(15)
C13 Fe1 C17 C16 . . 87.67(15)
C19 Fe1 C17 C16 . . -82.22(14)
C12 Fe1 C17 C16 . . 53.3(2)
C11 Fe1 C17 C18 . . -46.2(5)
C15 Fe1 C17 C18 . . 81.91(14)
C14 Fe1 C17 C18 . . -109.8(2)
C10 Fe1 C17 C18 . . -70.6(2)
C16 Fe1 C17 C18 . . 119.8(2)
C13 Fe1 C17 C18 . . -152.53(13)
C19 Fe1 C17 C18 . . 37.58(13)
C12 Fe1 C17 C18 . . 173.1(2)
C16 C17 C18 C19 . . -0.1(3)
Fe1 C17 C18 C19 . . -59.53(15)
C16 C17 C18 Fe1 . . 59.5(2)
C11 Fe1 C18 C17 . . 168.60(15)
C15 Fe1 C18 C17 . . -80.9(2)
C14 Fe1 C18 C17 . . 86.3(2)
C10 Fe1 C18 C17 . . 129.3(2)
C16 Fe1 C18 C17 . . -37.12(15)
C13 Fe1 C18 C17 . . 52.1(2)
C19 Fe1 C18 C17 . . -119.8(2)
C12 Fe1 C18 C17 . . -160.2(4)
C11 Fe1 C18 C19 . . -71.6(2)
C15 Fe1 C18 C19 . . 38.88(12)
C17 Fe1 C18 C19 . . 119.8(2)
C14 Fe1 C18 C19 . . -153.87(15)
C10 Fe1 C18 C19 . . -110.92(15)
C16 Fe1 C18 C19 . . 82.69(14)
C13 Fe1 C18 C19 . . 171.9(2)
C12 Fe1 C18 C19 . . -40.4(5)
C17 C18 C19 C15 . . 0.1(2)
Fe1 C18 C19 C15 . . -59.05(14)
C17 C18 C19 Si1 . 3_655 -175.7(2)
Fe1 C18 C19 Si1 . 3_655 125.1(2)
C17 C18 C19 Fe1 . . 59.11(15)
C16 C15 C19 C18 . . 0.0(2)
Fe1 C15 C19 C18 . . 59.17(13)
C16 C15 C19 Si1 . 3_655 175.7(2)
Fe1 C15 C19 Si1 . 3_655 -125.1(2)
C16 C15 C19 Fe1 . . -59.22(14)
C11 Fe1 C19 C18 . . 129.98(14)
C15 Fe1 C19 C18 . . -117.5(2)
C17 Fe1 C19 C18 . . -37.32(15)
C14 Fe1 C19 C18 . . 50.4(2)
C10 Fe1 C19 C18 . . 86.3(2)
C16 Fe1 C19 C18 . . -80.58(15)
C13 Fe1 C19 C18 . . -155.6(5)
C12 Fe1 C19 C18 . . 171.05(13)
C11 Fe1 C19 C15 . . -112.57(13)
C17 Fe1 C19 C15 . . 80.13(14)
C14 Fe1 C19 C15 . . 167.8(2)
C18 Fe1 C19 C15 . . 117.5(2)
C10 Fe1 C19 C15 . . -156.24(14)
C16 Fe1 C19 C15 . . 36.87(13)
C13 Fe1 C19 C15 . . -38.1(5)
C12 Fe1 C19 C15 . . -71.5(2)
C11 Fe1 C19 Si1 . 3_655 9.1(2)
C15 Fe1 C19 Si1 . 3_655 121.6(2)
C17 Fe1 C19 Si1 . 3_655 -158.2(2)
C14 Fe1 C19 Si1 . 3_655 -70.5(3)
C18 Fe1 C19 Si1 . 3_655 -120.9(2)
C10 Fe1 C19 Si1 . 3_655 -34.6(2)
C16 Fe1 C19 Si1 . 3_655 158.5(2)
C13 Fe1 C19 Si1 . 3_655 83.5(5)
C12 Fe1 C19 Si1 . 3_655 50.1(2)
